data_7057605
loop_
_publ_author_name
'Wang, Wen-Min'
'Han, Tong-Lei'
'Shao, Yan-Ling'
'Qiao, Xin-Yi'
'Wu, Zhi-Lei'
'Wang, Qing-Li'
'Shi, Peng Fei'
'Gao, Hong-Ling'
'Cui, Jian-Zhong'

_publ_section_title
;
 Butterfly-shaped tetranuclear Ln4 clusters showing magnetic refrigeration
 and single molecule-magnet behavior
;
_journal_issue 18
_journal_name_full 'New Journal of Chemistry'
_journal_page_first 14949
_journal_paper_doi 10.1039/C8NJ02479K
_journal_volume 42
_journal_year 2018
_chemical_formula_moiety 'C152 H120 Dy4 N12 O16'
_chemical_formula_sum 'C152 H120 Dy4 N12 O16'
_chemical_formula_weight 3020.59
_space_group_crystal_system monoclinic
_space_group_IT_number 14
_space_group_name_Hall '-P 2ybc'
_space_group_name_H-M_alt 'P 1 21/c 1'
_symmetry_space_group_name_Hall '-P 2ybc'
_symmetry_space_group_name_H-M 'P 1 21/c 1'
_atom_sites_solution_hydrogens mixed
_audit_creation_date 2018-07-09
_audit_creation_method
;
Olex2 1.2
(compiled 2018.05.29 svn.r3508 for OlexSys, GUI svn.r5506)
;
_audit_update_record
;
2018-07-27 deposited with the CCDC.
2018-07-30 downloaded from the CCDC.
;
_cell_angle_alpha 90
_cell_angle_beta 109.505(8)
_cell_angle_gamma 90
_cell_formula_units_Z 2
_cell_length_a 17.813(4)
_cell_length_b 21.610(5)
_cell_length_c 18.034(5)
_cell_measurement_reflns_used 9866
_cell_measurement_temperature 299(2)
_cell_measurement_theta_max 28.35
_cell_measurement_theta_min 2.94
_cell_volume 6544(3)
_computing_cell_refinement 'SAINT v8.37A (Bruker, 2015)'
_computing_data_collection 'SAINT v8.37A (Bruker, 2015)'
_computing_data_reduction 'SAINT v8.37A (Bruker, 2015)'
_computing_molecular_graphics 'Olex2 (Dolomanov et al., 2009)'
_computing_publication_material 'Olex2 (Dolomanov et al., 2009)'
_computing_structure_refinement 'XL (Sheldrick, 2008)'
_diffrn_ambient_temperature 299.24
_diffrn_measured_fraction_theta_full 0.993
_diffrn_measured_fraction_theta_max 0.993
_diffrn_measurement_device_type 'CCD area detector'
_diffrn_measurement_method 'phi and omega scans'
_diffrn_radiation_monochromator graphite
_diffrn_radiation_type MoK\a
_diffrn_radiation_wavelength 0.71073
_diffrn_reflns_av_R_equivalents 0.0634
_diffrn_reflns_av_unetI/netI 0.0700
_diffrn_reflns_Laue_measured_fraction_full 0.993
_diffrn_reflns_Laue_measured_fraction_max 0.993
_diffrn_reflns_limit_h_max 20
_diffrn_reflns_limit_h_min -21
_diffrn_reflns_limit_k_max 25
_diffrn_reflns_limit_k_min -25
_diffrn_reflns_limit_l_max 21
_diffrn_reflns_limit_l_min -21
_diffrn_reflns_number 47161
_diffrn_reflns_point_group_measured_fraction_full 0.993
_diffrn_reflns_point_group_measured_fraction_max 0.993
_diffrn_reflns_theta_full 25.009
_diffrn_reflns_theta_max 25.009
_diffrn_reflns_theta_min 2.939
_exptl_absorpt_coefficient_mu 2.328
_exptl_absorpt_correction_T_max 0.7457
_exptl_absorpt_correction_T_min 0.5741
_exptl_absorpt_correction_type multi-scan
_exptl_absorpt_process_details
;
SADABS-2014/5 (Bruker,2014/5) was used for absorption correction.
wR2(int) was 0.1018 before and 0.0598 after correction.
The Ratio of minimum to maximum transmission is 0.7699.
The \l/2 correction factor is Not present.
;
_exptl_crystal_colour colorless
_exptl_crystal_density_diffrn 1.533
_exptl_crystal_description block
_exptl_crystal_F_000 3016
_exptl_crystal_size_max 0.39
_exptl_crystal_size_mid 0.28
_exptl_crystal_size_min 0.11
_refine_diff_density_max 1.677
_refine_diff_density_min -0.919
_refine_diff_density_rms 0.146
_refine_ls_extinction_method none
_refine_ls_goodness_of_fit_ref 1.068
_refine_ls_hydrogen_treatment mixed
_refine_ls_matrix_type full
_refine_ls_number_parameters 736
_refine_ls_number_reflns 11466
_refine_ls_number_restraints 358
_refine_ls_restrained_S_all 1.060
_refine_ls_R_factor_all 0.1431
_refine_ls_R_factor_gt 0.0817
_refine_ls_shift/su_max 0.001
_refine_ls_shift/su_mean 0.000
_refine_ls_structure_factor_coef Fsqd
_refine_ls_weighting_details 'w=1/[\s^2^(Fo^2^)+(0.0773P)^2^+83.1927P] where P=(Fo^2^+2Fc^2^)/3'
_refine_ls_weighting_scheme calc
_refine_ls_wR_factor_gt 0.1876
_refine_ls_wR_factor_ref 0.2350
_reflns_Friedel_coverage 0.000
_reflns_number_gt 6803
_reflns_number_total 11466
_reflns_threshold_expression 'I > 2\s(I)'
_cod_data_source_file c8nj02479k2.cif
_cod_data_source_block 111_sq
_cod_depositor_comments 'Adding full bibliography for 7057603--7057605.cif.'
_cod_database_code 7057605
_shelx_shelxl_version_number 2016/6
_shelx_space_group_comment
;
The symmetry employed for this shelxl refinement is uniquely defined
by the following loop, which should always be used as a source of
symmetry information in preference to the above space-group names.
They are only intended as comments.
;
_shelx_estimated_absorpt_t_max 0.784
_shelx_estimated_absorpt_t_min 0.464
_olex2_refinement_description
;
1. Fixed Uiso
 At 1.2 times of:
  All C(H) groups, All C(H,H) groups
 At 1.5 times of:
  All C(H,H,H) groups
2. Restrained distances
 O8-H8
 0.85 with sigma of 0.02
 H49A_$1-H24_$2
 2.2 with sigma of 0.02
 H8_$3-O6
 2.2 with sigma of 0.02
 C48A-C48 \\sim C48-C48B
 with sigma of 0.02
3. Rigid bond restraints
 C46B, C45
 with sigma for 1-2 distances of 0.01 and sigma for 1-3 distances of 0.02
 C14, C19
 with sigma for 1-2 distances of 0.01 and sigma for 1-3 distances of 0.02
 C4, C7
 with sigma for 1-2 distances of 0.01 and sigma for 1-3 distances of 0.02
 C48B, C48A, C48
 with sigma for 1-2 distances of 0.01 and sigma for 1-3 distances of 0.02
 C55, C56
 with sigma for 1-2 distances of 0.01 and sigma for 1-3 distances of 0.02
4. Uiso/Uaniso restraints and constraints
C33 \\sim C32 \\sim C31: within 1.7A with sigma of 0.01 and sigma for terminal
atoms of 0.02
C30 \\sim C29 \\sim C34: within 1.7A with sigma of 0.01 and sigma for terminal
atoms of 0.02
C2 \\sim C3 \\sim C4 \\sim C5: within 1.7A with sigma of 0.01 and sigma for
terminal atoms of 0.02
C4 \\sim C7: within 2A with sigma of 0.01 and sigma for terminal atoms of 0.02
C48 \\sim C48B \\sim C48A: within 2A with sigma of 0.01 and sigma for terminal
atoms of 0.02
C56 \\sim C55: within 2A with sigma of 0.01 and sigma for terminal atoms of 0.02
C25 \\sim C26 \\sim C27: within 2A with sigma of 0.01 and sigma for terminal
atoms of 0.02
C45 \\sim C46A \\sim C46B: within 2A with sigma of 0.01 and sigma for terminal
atoms of 0.02
C25 \\sim C23 \\sim C24: within 2A with sigma of 0.01 and sigma for terminal
atoms of 0.02
Uanis(C10) \\sim Ueq, Uanis(C4) \\sim Ueq, Uanis(C7) \\sim Ueq, Uanis(C9) \\sim
Ueq, Uanis(C12) \\sim Ueq, Uanis(C8) \\sim Ueq, Uanis(C11) \\sim Ueq, Uanis(C5)
\\sim Ueq, Uanis(C6) \\sim Ueq, Uanis(C1) \\sim Ueq, Uanis(C3) \\sim Ueq,
Uanis(C2) \\sim Ueq: with sigma of 0.01 and sigma for terminal atoms of 0.02
Uanis(C57) \\sim Ueq, Uanis(C54) \\sim Ueq: with sigma of 0.01 and sigma for
terminal atoms of 0.02
Uanis(C48A) \\sim Ueq, Uanis(C49B) \\sim Ueq, Uanis(C47B) \\sim Ueq,
Uanis(C46B) \\sim Ueq, Uanis(C48B) \\sim Ueq, Uanis(C46A) \\sim Ueq,
Uanis(C47A) \\sim Ueq, Uanis(C49A) \\sim Ueq: with sigma of 0.01 and sigma for
terminal atoms of 0.02
Uanis(C30) \\sim Ueq, Uanis(C29) \\sim Ueq, Uanis(C34) \\sim Ueq, Uanis(C33)
\\sim Ueq, Uanis(C35) \\sim Ueq, Uanis(C32) \\sim Ueq, Uanis(C31) \\sim Ueq,
Uanis(C53) \\sim Ueq, Uanis(C52) \\sim Ueq, Uanis(C51) \\sim Ueq, Uanis(C55)
\\sim Ueq: with sigma of 0.01 and sigma for terminal atoms of 0.02
Uanis(C27) \\sim Ueq, Uanis(C26) \\sim Ueq, Uanis(C25) \\sim Ueq, Uanis(C24)
\\sim Ueq, Uanis(C23) \\sim Ueq, Uanis(C28) \\sim Ueq: with sigma of 0.01 and
sigma for terminal atoms of 0.02
Uanis(C47B) = Uanis(C46B) = Uanis(C46A) = Uanis(C47A) = Uanis(C48A) =
Uanis(C49B) = Uanis(C48B) = Uanis(C49A)
5. Others
 Sof(C48A)=Sof(H48A)=Sof(H45A)=Sof(C46A)=Sof(H46A)=Sof(C47A)=Sof(H47A)=
 Sof(C49A)=Sof(H49A)=1-FVAR(1)
 Sof(C49B)=Sof(H49B)=Sof(C47B)=Sof(H47B)=Sof(H45)=Sof(C46B)=Sof(H46B)=
 Sof(C48B)=Sof(H48B)=FVAR(1)
6.a Aromatic/amide H refined with riding coordinates:
 C37(H37), C38(H38), C15(H15), C16(H16), C43(H43), C69(H69), C44(H44),
 C13(H13), C42(H42), C20(H20), C60(H60), C59(H59), C22(H22), C21(H21), C66(H66),
  C64(H64), C12(H12), C8(H8A), C9(H9), C11(H11), C65(H65), C57(H57), C5(H5),
 C6(H6), C1(H1), C2(H2), C3(H3), C74(H74), C27(H27), C28(H28), C23(H23),
 C24(H24), C25(H25), C53(H53), C52(H52), C56(H56), C55(H55), C35(H35), C31(H31),
  C30(H30), C34(H34), C33(H33), C48A(H48A), C49B(H49B), C47B(H47B), C45(H45),
 C45(H45A), C46B(H46B), C48B(H48B), C46A(H46A), C47A(H47A), C49A(H49A)
6.b Fitted hexagon refined as free rotating group:
 C39(C40,C41,C36,C37,C38), C17(C18,C19,C14,C15,C16), C61(C60,C59,C58,C63,C62),
 C12(C7,C8,C9,C10,C11), C5(C6,C1,C2,C3,C4), C26(C27,C28,C23,C24,C25), C54(C53,
 C52,C51,C56,C55), C32(C31,C30,C29,C34,C33)
6.c Idealised Me refined as rotating group:
 C71(H71A,H71B,H71C), C67(H67A,H67B,H67C), C72(H72A,H72B,H72C), C76(H76A,H76B,
 H76C)
;
_olex2_submission_special_instructions 'No special instructions were received'

loop_
_space_group_symop_operation_xyz
'x, y, z'
'-x, y+1/2, -z+1/2'
'-x, -y, -z'
'x, -y-1/2, z-1/2'

loop_
_atom_site_label
_atom_site_type_symbol
_atom_site_fract_x
_atom_site_fract_y
_atom_site_fract_z
_atom_site_U_iso_or_equiv
_atom_site_adp_type
_atom_site_occupancy
_atom_site_site_symmetry_order
_atom_site_calc_flag
_atom_site_refinement_flags_posn
_atom_site_refinement_flags_adp
_atom_site_refinement_flags_occupancy
_atom_site_disorder_assembly
_atom_site_disorder_group
Dy1 Dy 0.94468(4) 0.52853(3) 0.56850(4) 0.0614(2) Uani 1 1 d . . . . .
Dy2 Dy 0.88018(4) 0.58618(3) 0.37245(4) 0.0649(2) Uani 1 1 d . . . . .
O8 O 0.9966(5) 0.5588(4) 0.4702(5) 0.056(2) Uani 1 1 d D . . . .
O2 O 1.0589(5) 0.4998(4) 0.6718(5) 0.069(3) Uani 1 1 d . . . . .
O5 O 0.9611(6) 0.6733(5) 0.3938(7) 0.086(3) Uani 1 1 d . . . . .
O1 O 0.8682(6) 0.6167(4) 0.4965(5) 0.071(3) Uani 1 1 d . . . . .
N4 N 1.0375(7) 0.6193(5) 0.6269(7) 0.068(3) Uani 1 1 d . . . . .
O4 O 0.8705(7) 0.6213(5) 0.2508(6) 0.091(3) Uani 1 1 d . . . . .
O6 O 0.8816(7) 0.4486(5) 0.6085(7) 0.088(3) Uani 1 1 d D . . . .
O3 O 0.8519(5) 0.5007(4) 0.4431(6) 0.071(3) Uani 1 1 d . . . . .
N3 N 1.2353(12) 0.6834(7) 0.8721(10) 0.137(7) Uani 1 1 d . . . . .
C70 C 0.9769(11) 0.7124(7) 0.3499(11) 0.088(5) Uani 1 1 d . . . . .
N2 N 0.7835(8) 0.6747(6) 0.3634(9) 0.093(4) Uani 1 1 d . . . . .
N6 N 0.7542(7) 0.5301(6) 0.2993(8) 0.086(4) Uani 1 1 d . . . . .
C39 C 1.0946(6) 0.5449(4) 0.7266(6) 0.083(5) Uani 1 1 d . . . . .
C40 C 1.0897(6) 0.6060(4) 0.7016(5) 0.080(5) Uani 1 1 d G . . . .
C41 C 1.1340(7) 0.6515(3) 0.7519(6) 0.093(5) Uani 1 1 d G . . . .
C36 C 1.1833(7) 0.6358(5) 0.8272(6) 0.111(7) Uani 1 1 d G . . . .
C37 C 1.1882(8) 0.5746(5) 0.8522(5) 0.127(8) Uani 1 1 d G . . . .
H37 H 1.221127 0.564086 0.902517 0.153 Uiso 1 1 calc R . . . .
C38 C 1.1439(7) 0.5292(4) 0.8019(6) 0.107(7) Uani 1 1 d G . . . .
H38 H 1.147148 0.488224 0.818612 0.129 Uiso 1 1 calc R . . . .
C17 C 0.8218(6) 0.6622(5) 0.5046(6) 0.079(5) Uani 1 1 d . . . . .
C18 C 0.7772(7) 0.6939(5) 0.4372(5) 0.076(4) Uani 1 1 d G . . . .
C19 C 0.7231(7) 0.7389(5) 0.4416(6) 0.100(6) Uani 1 1 d G U . . .
C14 C 0.7137(7) 0.7523(6) 0.5133(7) 0.114(7) Uani 1 1 d G U . . .
C15 C 0.7583(8) 0.7207(6) 0.5807(6) 0.148(10) Uani 1 1 d G . . . .
H15 H 0.751998 0.729637 0.628735 0.178 Uiso 1 1 calc R . . . .
C16 C 0.8124(7) 0.6756(5) 0.5764(5) 0.095(6) Uani 1 1 d G . . . .
H16 H 0.842240 0.654451 0.621451 0.114 Uiso 1 1 calc R . . . .
O7 O 0.9078(7) 0.5641(5) 0.6723(7) 0.087(3) Uani 1 1 d . . . . .
N1 N 0.6512(12) 0.7965(9) 0.5133(11) 0.134(7) Uani 1 1 d . . . . .
C43 C 1.0763(11) 0.7253(7) 0.6460(11) 0.095(5) Uani 1 1 d . . . . .
H43 H 1.072068 0.765023 0.625166 0.114 Uiso 1 1 calc R . . . .
C69 C 0.9521(13) 0.7081(9) 0.2692(13) 0.113(7) Uani 1 1 d . . . . .
H69 H 0.969694 0.738788 0.242707 0.136 Uiso 1 1 calc R . . . .
C44 C 1.0312(9) 0.6773(6) 0.6023(10) 0.084(5) Uani 1 1 d . . . . .
H44 H 0.994608 0.686402 0.553090 0.100 Uiso 1 1 calc R . . . .
C13 C 0.6238(13) 0.8019(11) 0.5682(16) 0.135(8) Uani 1 1 d . . . . .
H13 H 0.644567 0.776146 0.611484 0.162 Uiso 1 1 calc R . . . .
C73 C 0.8632(12) 0.4360(9) 0.6670(14) 0.100(6) Uani 1 1 d . . . . .
C42 C 1.1269(11) 0.7134(8) 0.7200(12) 0.105(6) Uani 1 1 d . . . . .
H42 H 1.157099 0.745355 0.750111 0.126 Uiso 1 1 calc R . . . .
C20 C 0.6836(12) 0.7734(9) 0.3705(13) 0.115(7) Uani 1 1 d . . . . .
H20 H 0.648123 0.804956 0.370464 0.138 Uiso 1 1 calc R . . . .
C61 C 0.8031(6) 0.4556(4) 0.4025(6) 0.072(4) Uani 1 1 d . . . . .
C60 C 0.8051(6) 0.3961(5) 0.4324(5) 0.093(5) Uani 1 1 d G . . . .
H60 H 0.840314 0.386582 0.482127 0.112 Uiso 1 1 calc R . . . .
C59 C 0.7546(7) 0.3508(4) 0.3878(7) 0.113(7) Uani 1 1 d G . . . .
H59 H 0.755922 0.310976 0.407743 0.135 Uiso 1 1 calc R . . . .
C58 C 0.7020(6) 0.3650(4) 0.3134(7) 0.101(6) Uani 1 1 d G . . . .
C63 C 0.7000(6) 0.4245(5) 0.2836(5) 0.105(6) Uani 1 1 d G . . . .
C62 C 0.7506(7) 0.4698(4) 0.3282(6) 0.092(5) Uani 1 1 d G . . . .
C22 C 0.7427(14) 0.7087(8) 0.3058(10) 0.138(10) Uani 1 1 d . . . . .
H22 H 0.743827 0.695805 0.256957 0.166 Uiso 1 1 calc R . . . .
C75 C 0.8885(13) 0.5389(11) 0.7265(13) 0.109(6) Uani 1 1 d . . . . .
C68 C 0.9033(12) 0.6624(9) 0.2233(12) 0.096(5) Uani 1 1 d . . . . .
C21 C 0.6993(13) 0.7586(8) 0.3032(13) 0.120(7) Uani 1 1 d . . . . .
H21 H 0.680384 0.782685 0.257961 0.144 Uiso 1 1 calc R . . . .
C66 C 0.7038(12) 0.5437(9) 0.2309(12) 0.122(7) Uani 1 1 d . . . . .
H66 H 0.707178 0.582508 0.210082 0.146 Uiso 1 1 calc R . . . .
N5 N 0.6485(10) 0.3209(8) 0.2651(12) 0.141(7) Uani 1 1 d . . . . .
C64 C 0.6444(12) 0.4459(12) 0.2103(14) 0.145(10) Uani 1 1 d . . . . .
H64 H 0.607425 0.418216 0.178814 0.174 Uiso 1 1 calc R . . . .
C12 C 0.4581(10) 0.9176(8) 0.5031(10) 0.167(10) Uani 1 1 d . U . . .
H12 H 0.429399 0.939007 0.457765 0.201 Uiso 1 1 calc R . . . .
C7 C 0.4402(9) 0.9257(8) 0.5719(13) 0.177(7) Uani 1 1 d G U . . .
C8 C 0.4830(11) 0.8937(9) 0.6397(10) 0.159(10) Uani 1 1 d G U . . .
H8A H 0.471022 0.899122 0.685645 0.190 Uiso 1 1 calc R . . . .
C9 C 0.5437(10) 0.8537(8) 0.6388(8) 0.137(8) Uani 1 1 d G U . . .
H9 H 0.572401 0.832270 0.684121 0.164 Uiso 1 1 calc R . . . .
C10 C 0.5616(8) 0.8456(7) 0.5700(11) 0.124(7) Uani 1 1 d G U . . .
C11 C 0.5188(11) 0.8776(8) 0.5022(8) 0.145(8) Uani 1 1 d G U . . .
H11 H 0.530780 0.872154 0.456241 0.175 Uiso 1 1 calc R . . . .
C65 C 0.6444(13) 0.5031(10) 0.1865(13) 0.144(10) Uani 1 1 d . . . . .
H65 H 0.605511 0.516606 0.140697 0.173 Uiso 1 1 calc R . . . .
C57 C 0.6692(14) 0.2637(11) 0.2693(14) 0.129(7) Uani 1 1 d . U . . .
H57 H 0.719303 0.252390 0.303144 0.155 Uiso 1 1 calc R . . . .
C71 C 1.0297(15) 0.7658(10) 0.3938(14) 0.155(10) Uani 1 1 d . . . . .
H71A H 1.016484 0.775956 0.439763 0.232 Uiso 1 1 calc GR . . . .
H71B H 1.021230 0.801235 0.359970 0.232 Uiso 1 1 calc GR . . . .
H71C H 1.084632 0.753534 0.409242 0.232 Uiso 1 1 calc GR . . . .
C5 C 0.3564(13) 1.0216(12) 0.5271(12) 0.191(8) Uani 1 1 d . U . . .
H5 H 0.392253 1.033574 0.502313 0.229 Uiso 1 1 calc R . . . .
C6 C 0.2917(16) 1.0591(9) 0.5229(12) 0.215(14) Uani 1 1 d G U . . .
H6 H 0.284278 1.096182 0.495236 0.258 Uiso 1 1 calc R . . . .
C1 C 0.2382(12) 1.0411(12) 0.5599(15) 0.247(18) Uani 1 1 d G U . . .
H1 H 0.194942 1.066221 0.557105 0.296 Uiso 1 1 calc R . . . .
C2 C 0.2494(13) 0.9857(13) 0.6013(13) 0.209(8) Uani 1 1 d G U . . .
H2 H 0.213580 0.973652 0.626051 0.251 Uiso 1 1 calc R . . . .
C3 C 0.3141(16) 0.9482(9) 0.6055(12) 0.200(7) Uani 1 1 d G U . . .
H3 H 0.321554 0.911044 0.633130 0.240 Uiso 1 1 calc R . . . .
C4 C 0.3676(12) 0.9661(11) 0.5684(14) 0.185(6) Uani 1 1 d G U . . .
C74 C 0.8669(17) 0.4783(12) 0.7261(15) 0.139(9) Uani 1 1 d . . . . .
H74 H 0.853525 0.464181 0.768829 0.166 Uiso 1 1 calc R . . . .
C67 C 0.8916(15) 0.6579(11) 0.1351(12) 0.138(8) Uani 1 1 d . . . . .
H67A H 0.932084 0.631726 0.127687 0.207 Uiso 1 1 calc GR . . . .
H67B H 0.895328 0.698407 0.114882 0.207 Uiso 1 1 calc GR . . . .
H67C H 0.840105 0.640649 0.107737 0.207 Uiso 1 1 calc GR . . . .
C26 C 1.5192(11) 0.8455(8) 1.1289(11) 0.168(7) Uani 1 1 d . U . . .
C27 C 1.5126(10) 0.8704(7) 1.1975(13) 0.167(7) Uani 1 1 d G U . . .
H27 H 1.468239 0.861413 1.211917 0.201 Uiso 1 1 calc R . . . .
C28 C 1.5722(13) 0.9086(7) 1.2447(9) 0.174(11) Uani 1 1 d G U . . .
H28 H 1.567788 0.925267 1.290614 0.209 Uiso 1 1 calc R . . . .
C23 C 1.6385(11) 0.9220(8) 1.2232(12) 0.187(8) Uani 1 1 d G U . . .
H23 H 1.678364 0.947621 1.254748 0.224 Uiso 1 1 calc R . . . .
C24 C 1.6451(10) 0.8972(7) 1.1546(13) 0.188(7) Uani 1 1 d G U . . .
H24 H 1.689391 0.906122 1.140187 0.225 Uiso 1 1 calc DR . . . .
C25 C 1.5854(14) 0.8589(7) 1.1074(9) 0.182(7) Uani 1 1 d G U . . .
H25 H 1.589842 0.842268 1.061489 0.218 Uiso 1 1 calc R . . . .
C72 C 0.8360(17) 0.3719(10) 0.6749(16) 0.161(11) Uani 1 1 d . . . . .
H72A H 0.802020 0.357524 0.624476 0.242 Uiso 1 1 calc GR . . . .
H72B H 0.807123 0.371792 0.711256 0.242 Uiso 1 1 calc GR . . . .
H72C H 0.881416 0.345128 0.693917 0.242 Uiso 1 1 calc GR . . . .
C54 C 0.6141(9) 0.2138(6) 0.2205(9) 0.130(7) Uani 1 1 d . U . . .
C53 C 0.5358(10) 0.2291(6) 0.1778(10) 0.152(9) Uani 1 1 d G U . . .
H53 H 0.518908 0.269975 0.175701 0.183 Uiso 1 1 calc R . . . .
C52 C 0.4827(7) 0.1833(8) 0.1382(9) 0.149(9) Uani 1 1 d G U . . .
H52 H 0.430333 0.193556 0.109577 0.179 Uiso 1 1 calc R . . . .
C51 C 0.5080(9) 0.1222(7) 0.1413(9) 0.126(7) Uani 1 1 d G U . . .
C56 C 0.5863(10) 0.1069(5) 0.1840(10) 0.136(6) Uani 1 1 d G U . . .
H56 H 0.603203 0.066010 0.186136 0.163 Uiso 1 1 calc R . . . .
C55 C 0.6394(7) 0.1527(7) 0.2237(9) 0.134(6) Uani 1 1 d G U . . .
H55 H 0.691779 0.142428 0.252261 0.161 Uiso 1 1 calc R . . . .
C35 C 1.2678(16) 0.6809(12) 0.9393(16) 0.147(9) Uani 1 1 d . U . . .
H35 H 1.257504 0.646217 0.964942 0.177 Uiso 1 1 calc R . . . .
C76 C 0.893(2) 0.5824(13) 0.7937(15) 0.190(13) Uani 1 1 d . . . . .
H76A H 0.898308 0.624165 0.777871 0.284 Uiso 1 1 calc GR . . . .
H76B H 0.938863 0.571980 0.838366 0.284 Uiso 1 1 calc GR . . . .
H76C H 0.845887 0.578568 0.807367 0.284 Uiso 1 1 calc GR . . . .
C32 C 1.3260(10) 0.7285(9) 0.9908(13) 0.171(7) Uani 1 1 d . U . . .
C31 C 1.3570(12) 0.7742(10) 0.9552(9) 0.174(8) Uani 1 1 d G U . . .
H31 H 1.336606 0.779762 0.901003 0.208 Uiso 1 1 calc R . . . .
C30 C 1.4186(12) 0.8118(8) 1.0007(13) 0.182(8) Uani 1 1 d G U . . .
H30 H 1.439369 0.842386 0.976886 0.218 Uiso 1 1 calc R . . . .
C29 C 1.4491(10) 0.8035(9) 1.0817(13) 0.177(7) Uani 1 1 d G U . . .
C34 C 1.4181(12) 0.7577(10) 1.1173(9) 0.184(8) Uani 1 1 d G U . . .
H34 H 1.438529 0.752221 1.171477 0.221 Uiso 1 1 calc R . . . .
C33 C 1.3565(12) 0.7202(8) 1.0718(13) 0.179(8) Uani 1 1 d G U . . .
H33 H 1.335766 0.689596 1.095595 0.215 Uiso 1 1 calc R . . . .
C48 C 0.4494(17) 0.0725(12) 0.0963(16) 0.138(5) Uani 1 1 d D U . . .
C48A C 0.383(3) 0.089(3) 0.042(3) 0.138(3) Uani 0.455(15) 1 d D U P A 2
H48A H 0.375006 0.131503 0.033408 0.165 Uiso 0.455(15) 1 calc R . P A 2
C49B C 0.323(3) 0.032(2) 0.040(3) 0.138(3) Uani 0.545(15) 1 d . U P A 1
H49B H 0.268924 0.037508 0.027962 0.165 Uiso 0.545(15) 1 calc R . P A 1
C47B C 0.493(3) 0.020(2) 0.071(3) 0.138(3) Uani 0.545(15) 1 d . U P A 1
H47B H 0.547848 0.016567 0.085965 0.165 Uiso 0.545(15) 1 calc R . P A 1
C45 C 0.3458(16) -0.0119(13) 0.0107(17) 0.143(5) Uani 1 1 d . U . . .
H45 H 0.307536 -0.039462 -0.019165 0.172 Uiso 0.545(15) 1 calc R . P A 1
H45A H 0.329728 -0.042525 -0.027554 0.172 Uiso 0.455(15) 1 calc R . P A 2
C46B C 0.437(3) -0.025(2) 0.021(3) 0.138(3) Uani 0.545(15) 1 d . U P A 1
H46B H 0.452937 -0.058410 -0.003164 0.165 Uiso 0.545(15) 1 calc R . P A 1
C48B C 0.375(2) 0.076(2) 0.091(3) 0.138(3) Uani 0.545(15) 1 d D U P A 1
H48B H 0.356623 0.105332 0.118171 0.165 Uiso 0.545(15) 1 calc R . P A 1
C46A C 0.394(3) -0.028(3) 0.080(3) 0.138(3) Uani 0.455(15) 1 d . U P A 2
H46A H 0.394449 -0.068938 0.097386 0.165 Uiso 0.455(15) 1 calc R . P A 2
C47A C 0.445(3) 0.016(3) 0.127(3) 0.138(3) Uani 0.455(15) 1 d . U P A 2
H47A H 0.476060 0.007402 0.179103 0.165 Uiso 0.455(15) 1 calc R . P A 2
C49A C 0.317(4) 0.047(3) -0.011(4) 0.138(3) Uani 0.455(15) 1 d . U P A 2
H49A H 0.268253 0.058320 -0.047723 0.165 Uiso 0.455(15) 1 calc DR . P A 2
H8 H 1.042(4) 0.552(9) 0.465(4) 0.15(9) Uiso 1 1 d D . . . .

loop_
_atom_site_aniso_label
_atom_site_aniso_U_11
_atom_site_aniso_U_22
_atom_site_aniso_U_33
_atom_site_aniso_U_23
_atom_site_aniso_U_13
_atom_site_aniso_U_12
Dy1 0.0624(4) 0.0455(4) 0.0624(4) -0.0037(3) 0.0025(3) 0.0041(3)
Dy2 0.0665(4) 0.0444(4) 0.0657(5) -0.0017(3) -0.0021(3) 0.0041(3)
O8 0.055(5) 0.037(4) 0.060(6) -0.003(4) -0.004(4) 0.005(4)
O2 0.076(6) 0.046(5) 0.063(6) -0.002(4) -0.006(5) 0.008(4)
O5 0.089(7) 0.050(6) 0.099(8) 0.001(6) 0.005(6) -0.010(5)
O1 0.078(6) 0.054(5) 0.070(6) -0.008(5) 0.010(5) 0.005(5)
N4 0.063(7) 0.047(7) 0.078(8) -0.008(6) 0.002(6) 0.001(5)
O4 0.108(9) 0.067(7) 0.073(7) 0.011(6) -0.003(6) -0.001(6)
O6 0.096(8) 0.069(7) 0.100(9) 0.006(6) 0.033(7) -0.010(6)
O3 0.063(6) 0.052(5) 0.083(7) -0.004(5) 0.005(5) -0.006(5)
N3 0.168(16) 0.089(11) 0.092(12) -0.036(9) -0.038(11) 0.021(11)
C70 0.108(13) 0.054(10) 0.094(14) 0.001(9) 0.022(11) -0.013(9)
N2 0.080(9) 0.083(9) 0.099(11) 0.014(8) 0.010(8) 0.012(7)
N6 0.070(8) 0.080(9) 0.081(9) 0.000(7) -0.011(7) 0.003(7)
C39 0.084(10) 0.067(10) 0.073(10) -0.021(8) -0.010(8) 0.026(8)
C40 0.087(10) 0.049(8) 0.074(10) -0.025(7) -0.014(8) 0.013(7)
C41 0.095(12) 0.072(11) 0.086(12) -0.032(9) -0.004(10) 0.011(9)
C36 0.104(13) 0.097(14) 0.096(14) -0.048(11) -0.017(11) 0.022(11)
C37 0.19(2) 0.080(13) 0.060(11) 0.004(9) -0.023(12) 0.028(13)
C38 0.142(16) 0.069(11) 0.074(11) -0.023(9) -0.011(11) 0.035(11)
C17 0.084(10) 0.064(9) 0.067(10) -0.013(8) -0.004(8) 0.033(8)
C18 0.066(9) 0.082(11) 0.071(10) -0.005(8) 0.012(8) 0.016(8)
C19 0.127(15) 0.085(12) 0.072(10) 0.001(9) 0.013(10) 0.024(11)
C14 0.130(16) 0.108(14) 0.095(12) 0.002(12) 0.026(12) 0.057(13)
C15 0.18(2) 0.118(18) 0.116(18) -0.013(14) 0.011(16) 0.077(17)
C16 0.117(14) 0.089(12) 0.061(10) -0.008(9) 0.005(9) 0.044(11)
O7 0.105(8) 0.064(7) 0.095(8) -0.009(6) 0.038(7) 0.015(6)
N1 0.137(15) 0.138(16) 0.125(15) -0.015(12) 0.044(13) 0.054(13)
C43 0.103(13) 0.054(9) 0.100(13) -0.016(9) -0.003(11) 0.012(9)
C69 0.149(19) 0.093(14) 0.097(16) 0.021(12) 0.039(14) -0.023(13)
C44 0.093(11) 0.044(8) 0.087(11) -0.017(8) -0.006(9) 0.005(8)
C13 0.119(17) 0.134(19) 0.15(2) -0.012(16) 0.048(16) 0.047(15)
C73 0.110(15) 0.079(12) 0.124(17) 0.019(12) 0.058(14) 0.012(11)
C42 0.107(13) 0.057(10) 0.120(16) -0.038(10) -0.003(12) 0.006(9)
C20 0.110(15) 0.100(15) 0.107(16) 0.012(12) 0.001(13) 0.040(12)
C61 0.071(9) 0.055(9) 0.082(11) -0.010(8) 0.014(8) -0.002(7)
C60 0.077(11) 0.063(10) 0.113(14) -0.006(9) -0.005(10) -0.006(8)
C59 0.086(12) 0.057(10) 0.157(19) -0.012(11) -0.010(12) -0.016(9)
C58 0.077(11) 0.069(11) 0.126(16) -0.040(11) -0.005(10) -0.016(9)
C63 0.083(12) 0.064(11) 0.133(16) -0.016(11) -0.012(11) 0.002(9)
C62 0.095(12) 0.074(11) 0.082(12) -0.018(9) -0.002(10) -0.011(10)
C22 0.22(2) 0.066(11) 0.060(11) -0.008(8) -0.038(13) 0.067(14)
C75 0.119(16) 0.125(19) 0.099(15) 0.011(14) 0.059(13) 0.009(13)
C68 0.106(14) 0.075(12) 0.097(14) 0.015(11) 0.022(11) 0.017(11)
C21 0.16(2) 0.061(11) 0.109(16) 0.007(10) 0.006(14) 0.046(12)
C66 0.115(15) 0.092(14) 0.113(16) 0.002(12) -0.023(13) 0.012(12)
N5 0.098(12) 0.080(11) 0.194(19) -0.027(12) -0.018(12) -0.013(9)
C64 0.082(13) 0.116(18) 0.16(2) -0.021(16) -0.056(13) 0.002(12)
C12 0.166(13) 0.170(13) 0.167(13) -0.007(9) 0.059(9) 0.026(9)
C7 0.177(9) 0.178(10) 0.177(10) -0.001(7) 0.062(7) 0.009(7)
C8 0.158(12) 0.158(13) 0.159(13) -0.002(9) 0.051(9) 0.013(9)
C9 0.137(11) 0.143(11) 0.135(11) -0.002(9) 0.053(9) 0.020(9)
C10 0.121(10) 0.124(10) 0.122(10) -0.004(8) 0.036(8) 0.014(8)
C11 0.147(12) 0.147(12) 0.141(12) -0.002(9) 0.046(9) 0.027(9)
C65 0.130(17) 0.081(14) 0.135(18) -0.021(13) -0.072(14) 0.026(13)
C57 0.116(10) 0.108(10) 0.142(11) -0.010(8) 0.016(8) -0.008(8)
C71 0.19(2) 0.098(16) 0.15(2) 0.005(15) 0.028(18) -0.069(16)
C5 0.191(10) 0.189(10) 0.191(10) -0.001(7) 0.062(7) 0.013(8)
C6 0.210(16) 0.218(17) 0.219(17) -0.005(10) 0.074(10) 0.017(10)
C1 0.25(2) 0.24(2) 0.25(2) 0.008(10) 0.082(11) 0.006(10)
C2 0.204(10) 0.209(10) 0.214(10) 0.002(8) 0.071(8) 0.011(8)
C3 0.197(9) 0.201(9) 0.205(9) 0.001(7) 0.070(7) 0.011(7)
C4 0.184(8) 0.187(8) 0.188(8) 0.000(6) 0.068(6) 0.009(6)
C74 0.21(3) 0.108(18) 0.15(2) 0.021(16) 0.12(2) 0.018(18)
C67 0.18(2) 0.15(2) 0.087(15) 0.011(14) 0.049(15) -0.012(17)
C26 0.164(8) 0.167(8) 0.169(9) -0.006(7) 0.051(6) -0.002(7)
C27 0.165(9) 0.164(9) 0.167(10) -0.008(7) 0.048(7) -0.004(7)
C28 0.171(13) 0.168(14) 0.176(14) -0.008(9) 0.048(9) -0.009(9)
C23 0.183(10) 0.182(10) 0.187(10) -0.005(8) 0.053(7) 0.002(8)
C24 0.184(9) 0.185(9) 0.189(9) -0.005(7) 0.054(7) -0.004(7)
C25 0.179(8) 0.179(8) 0.181(8) -0.008(7) 0.051(6) -0.005(7)
C72 0.23(3) 0.098(16) 0.21(3) 0.035(17) 0.14(2) -0.032(17)
C54 0.121(10) 0.110(10) 0.143(11) -0.012(8) 0.021(8) -0.002(8)
C53 0.143(12) 0.130(11) 0.164(12) -0.016(9) 0.025(9) 0.000(9)
C52 0.139(11) 0.131(11) 0.159(12) -0.015(9) 0.025(9) -0.006(9)
C51 0.122(10) 0.107(10) 0.134(11) -0.014(8) 0.023(8) -0.009(8)
C56 0.136(11) 0.104(10) 0.154(12) -0.019(10) 0.030(10) -0.016(9)
C55 0.133(9) 0.111(9) 0.147(10) -0.017(8) 0.032(7) -0.010(7)
C35 0.153(12) 0.132(12) 0.137(12) -0.006(9) 0.024(9) 0.001(9)
C76 0.30(4) 0.18(3) 0.14(2) -0.03(2) 0.13(3) -0.01(3)
C32 0.173(9) 0.166(9) 0.160(9) -0.004(7) 0.039(7) -0.005(7)
C31 0.172(10) 0.170(10) 0.165(10) -0.006(7) 0.038(7) -0.007(7)
C30 0.186(10) 0.174(10) 0.173(10) -0.004(8) 0.044(7) -0.008(8)
C29 0.181(9) 0.172(9) 0.169(9) -0.003(7) 0.047(7) -0.010(7)
C34 0.184(10) 0.177(10) 0.178(10) -0.007(8) 0.043(7) -0.013(8)
C33 0.181(10) 0.172(10) 0.169(10) -0.005(8) 0.037(7) -0.009(7)
C48 0.137(7) 0.125(8) 0.143(8) -0.009(7) 0.034(6) -0.009(7)
C48A 0.136(4) 0.133(4) 0.140(4) -0.005(3) 0.041(3) -0.006(3)
C49B 0.136(4) 0.133(4) 0.140(4) -0.005(3) 0.041(3) -0.006(3)
C47B 0.136(4) 0.133(4) 0.140(4) -0.005(3) 0.041(3) -0.006(3)
C45 0.138(7) 0.135(8) 0.147(8) -0.006(7) 0.036(7) -0.013(7)
C46B 0.136(4) 0.133(4) 0.140(4) -0.005(3) 0.041(3) -0.006(3)
C48B 0.136(4) 0.133(4) 0.140(4) -0.005(3) 0.041(3) -0.006(3)
C46A 0.136(4) 0.133(4) 0.140(4) -0.005(3) 0.041(3) -0.006(3)
C47A 0.136(4) 0.133(4) 0.140(4) -0.005(3) 0.041(3) -0.006(3)
C49A 0.136(4) 0.133(4) 0.140(4) -0.005(3) 0.041(3) -0.006(3)

loop_
_atom_type_symbol
_atom_type_description
_atom_type_scat_dispersion_real
_atom_type_scat_dispersion_imag
_atom_type_scat_source
C C 0.0033 0.0016 'International Tables Vol C Tables 4.2.6.8 and 6.1.1.4'
H H 0.0000 0.0000 'International Tables Vol C Tables 4.2.6.8 and 6.1.1.4'
Dy Dy -0.1892 4.4098 'International Tables Vol C Tables 4.2.6.8 and 6.1.1.4'
N N 0.0061 0.0033 'International Tables Vol C Tables 4.2.6.8 and 6.1.1.4'
O O 0.0106 0.0060 'International Tables Vol C Tables 4.2.6.8 and 6.1.1.4'

loop_
_geom_angle_atom_site_label_1
_geom_angle_atom_site_label_2
_geom_angle_atom_site_label_3
_geom_angle
_geom_angle_site_symmetry_1
_geom_angle_site_symmetry_3
Dy1 Dy1 Dy2 55.13(2) 3_766 3_766
Dy2 Dy1 Dy1 62.50(3) . 3_766
Dy2 Dy1 Dy2 117.63(2) . 3_766
O8 Dy1 Dy1 35.8(2) . 3_766
O8 Dy1 Dy1 35.4(2) 3_766 3_766
O8 Dy1 Dy2 84.3(2) . 3_766
O8 Dy1 Dy2 90.8(2) 3_766 .
O8 Dy1 Dy2 34.15(19) 3_766 3_766
O8 Dy1 Dy2 39.7(2) . .
O8 Dy1 O8 71.2(3) . 3_766
O8 Dy1 O1 70.9(3) . .
O8 Dy1 O1 133.2(3) 3_766 .
O8 Dy1 N4 116.4(3) 3_766 .
O8 Dy1 N4 74.6(3) . .
O8 Dy1 O3 71.3(3) . .
O8 Dy1 O3 75.8(3) 3_766 .
O2 Dy1 Dy1 86.0(2) . 3_766
O2 Dy1 Dy2 142.3(3) . .
O2 Dy1 Dy2 36.7(2) . 3_766
O2 Dy1 O8 102.6(3) . .
O2 Dy1 O8 70.8(3) . 3_766
O2 Dy1 O1 144.3(3) . .
O2 Dy1 N4 66.7(3) . .
O2 Dy1 O3 146.1(3) . .
O1 Dy1 Dy1 102.9(2) . 3_766
O1 Dy1 Dy2 42.5(2) . .
O1 Dy1 Dy2 154.8(2) . 3_766
O1 Dy1 N4 77.9(3) . .
N4 Dy1 Dy1 96.4(3) . 3_766
N4 Dy1 Dy2 91.6(2) . 3_766
N4 Dy1 Dy2 95.2(3) . .
O6 Dy1 Dy1 111.7(3) . 3_766
O6 Dy1 Dy2 82.3(3) . 3_766
O6 Dy1 Dy2 123.0(3) . .
O6 Dy1 O8 78.7(4) . 3_766
O6 Dy1 O8 143.2(4) . .
O6 Dy1 O2 86.4(4) . .
O6 Dy1 O1 120.4(4) . .
O6 Dy1 N4 139.7(4) . .
O6 Dy1 O3 81.5(4) . .
O6 Dy1 O7 72.2(4) . .
O3 Dy1 Dy1 69.6(2) . 3_766
O3 Dy1 Dy2 42.0(2) . .
O3 Dy1 Dy2 109.9(2) . 3_766
O3 Dy1 O1 66.9(3) . .
O3 Dy1 N4 137.0(4) . .
O7 Dy1 Dy1 166.6(3) . 3_766
O7 Dy1 Dy2 127.1(3) . .
O7 Dy1 Dy2 114.4(3) . 3_766
O7 Dy1 O8 140.7(3) . 3_766
O7 Dy1 O8 143.9(4) . .
O7 Dy1 O2 81.4(4) . .
O7 Dy1 O1 85.0(4) . .
O7 Dy1 N4 74.4(4) . .
O7 Dy1 O3 123.8(4) . .
Dy1 Dy2 Dy1 62.37(2) . 3_766
O8 Dy2 Dy1 35.3(2) . 3_766
O8 Dy2 Dy1 40.6(3) . .
O8 Dy2 O2 70.6(3) . 3_766
O8 Dy2 O5 74.4(3) . .
O8 Dy2 O1 72.3(3) . .
O8 Dy2 O3 72.0(3) . .
O8 Dy2 N2 131.2(4) . .
O8 Dy2 N6 134.3(4) . .
O2 Dy2 Dy1 91.6(2) 3_766 .
O2 Dy2 Dy1 35.3(2) 3_766 3_766
O2 Dy2 N2 157.8(4) 3_766 .
O2 Dy2 N6 82.9(4) 3_766 .
O5 Dy2 Dy1 94.3(3) . 3_766
O5 Dy2 Dy1 98.2(3) . .
O5 Dy2 O2 110.8(4) . 3_766
O5 Dy2 O1 82.4(4) . .
O5 Dy2 O3 140.1(4) . .
O5 Dy2 N2 76.7(4) . .
O5 Dy2 N6 151.2(4) . .
O1 Dy2 Dy1 43.3(2) . .
O1 Dy2 Dy1 103.5(2) . 3_766
O1 Dy2 O2 134.9(3) . 3_766
O1 Dy2 N2 65.5(4) . .
O1 Dy2 N6 106.3(4) . .
O4 Dy2 Dy1 106.0(3) . 3_766
O4 Dy2 Dy1 166.2(3) . .
O4 Dy2 O8 125.6(4) . .
O4 Dy2 O2 80.5(4) . 3_766
O4 Dy2 O5 74.5(4) . .
O4 Dy2 O1 143.5(4) . .
O4 Dy2 O3 144.1(4) . .
O4 Dy2 N2 81.7(5) . .
O4 Dy2 N6 83.5(4) . .
O3 Dy2 Dy1 69.5(2) . 3_766
O3 Dy2 Dy1 41.9(2) . .
O3 Dy2 O2 77.3(3) . 3_766
O3 Dy2 O1 67.5(3) . .
O3 Dy2 N2 110.9(4) . .
O3 Dy2 N6 66.2(4) . .
N2 Dy2 Dy1 108.3(3) . .
N2 Dy2 Dy1 166.4(3) . 3_766
N6 Dy2 Dy1 106.8(3) . .
N6 Dy2 Dy1 109.6(3) . 3_766
N6 Dy2 N2 82.0(4) . .
Dy1 O8 Dy1 108.8(3) . 3_766
Dy2 O8 Dy1 110.6(3) . 3_766
Dy2 O8 Dy1 99.6(4) . .
Dy1 O2 Dy2 107.9(3) . 3_766
C39 O2 Dy1 116.9(6) . .
C39 O2 Dy2 128.9(7) . 3_766
C70 O5 Dy2 134.5(11) . .
Dy2 O1 Dy1 94.2(3) . .
C17 O1 Dy1 141.0(8) . .
C17 O1 Dy2 123.9(7) . .
C40 N4 Dy1 111.9(7) . .
C44 N4 Dy1 128.3(9) . .
C44 N4 C40 118.4(11) . .
C68 O4 Dy2 136.4(12) . .
C73 O6 Dy1 136.8(13) . .
Dy1 O3 Dy2 96.2(3) . .
C61 O3 Dy1 144.4(8) . .
C61 O3 Dy2 118.8(7) . .
C35 N3 C36 124(2) . .
O5 C70 C69 124.2(16) . .
O5 C70 C71 114.3(17) . .
C69 C70 C71 121.5(18) . .
C18 N2 Dy2 114.8(8) . .
C22 N2 Dy2 132.2(14) . .
C22 N2 C18 112.8(14) . .
C62 N6 Dy2 113.3(8) . .
C66 N6 Dy2 127.4(14) . .
C66 N6 C62 117.2(14) . .
O2 C39 C40 118.3(8) . .
O2 C39 C38 121.1(7) . .
C40 C39 C38 120.0 . .
N4 C40 C39 117.4(8) . .
N4 C40 C41 122.5(8) . .
C41 C40 C39 120.0 . .
C40 C41 C42 116.1(10) . .
C36 C41 C40 120.0 . .
C36 C41 C42 123.9(10) . .
C41 C36 N3 116.9(10) . .
C37 C36 N3 122.6(10) . .
C37 C36 C41 120.0 . .
C36 C37 C38 120.0 . .
C37 C38 C39 120.0 . .
O1 C17 C18 117.7(8) . .
O1 C17 C16 122.1(8) . .
C18 C17 C16 120.0 . .
C17 C18 N2 118.0(9) . .
C17 C18 C19 120.0 . .
C19 C18 N2 121.7(8) . .
C18 C19 C14 120.0 . .
C18 C19 C20 116.9(12) . .
C14 C19 C20 122.9(12) . .
C19 C14 N1 117.6(11) . .
C15 C14 C19 120.0 . .
C15 C14 N1 122.2(11) . .
C16 C15 C14 120.0 . .
C15 C16 C17 120.0 . .
C75 O7 Dy1 135.1(13) . .
C13 N1 C14 124.1(19) . .
C42 C43 C44 119.0(16) . .
C70 C69 C68 126.4(18) . .
N4 C44 C43 123.4(15) . .
N1 C13 C10 125(2) . .
O6 C73 C74 123.6(19) . .
O6 C73 C72 118(2) . .
C74 C73 C72 118(2) . .
C43 C42 C41 120.4(14) . .
C21 C20 C19 118.8(17) . .
O3 C61 C60 122.0(8) . .
O3 C61 C62 118.0(8) . .
C60 C61 C62 120.0 . .
C59 C60 C61 120.0 . .
C58 C59 C60 120.0 . .
C59 C58 C63 120.0 . .
C59 C58 N5 122.7(11) . .
C63 C58 N5 117.3(11) . .
C58 C63 C64 125.0(12) . .
C62 C63 C58 120.0 . .
C62 C63 C64 114.8(12) . .
C61 C62 N6 117.4(8) . .
C63 C62 N6 122.5(8) . .
C63 C62 C61 120.0 . .
N2 C22 C21 132(2) . .
O7 C75 C74 124(2) . .
O7 C75 C76 113(2) . .
C74 C75 C76 123(2) . .
O4 C68 C69 123.3(18) . .
O4 C68 C67 116.4(19) . .
C69 C68 C67 120.2(19) . .
C22 C21 C20 116.7(19) . .
N6 C66 C65 124(2) . .
C57 N5 C58 119.3(17) . .
C65 C64 C63 122.0(18) . .
C7 C12 C11 120.0 . .
C12 C7 C4 118.3(17) . .
C8 C7 C12 120.0 . .
C8 C7 C4 121.5(17) . .
C7 C8 C9 120.0 . .
C8 C9 C10 120.0 . .
C9 C10 C13 120.1(16) . .
C9 C10 C11 120.0 . .
C11 C10 C13 119.8(16) . .
C10 C11 C12 120.0 . .
C64 C65 C66 119.0(18) . .
N5 C57 C54 122(2) . .
C6 C5 C4 120.0 . .
C5 C6 C1 120.0 . .
C2 C1 C6 120.0 . .
C1 C2 C3 120.0 . .
C2 C3 C4 120.0 . .
C5 C4 C7 119(2) . .
C3 C4 C7 121(2) . .
C3 C4 C5 120.0 . .
C75 C74 C73 125(2) . .
C27 C26 C25 120.0 . .
C27 C26 C29 115.1(18) . .
C25 C26 C29 124.9(18) . .
C26 C27 C28 120.0 . .
C23 C28 C27 120.0 . .
C28 C23 C24 120.0 . .
C25 C24 C23 120.0 . .
C24 C25 C26 120.0 . .
C53 C54 C57 119.0(14) . .
C53 C54 C55 120.0 . .
C55 C54 C57 120.8(14) . .
C52 C53 C54 120.0 . .
C51 C52 C53 120.0 . .
C52 C51 C56 120.0 . .
C52 C51 C48 119.5(15) . .
C56 C51 C48 120.5(15) . .
C55 C56 C51 120.0 . .
C56 C55 C54 120.0 . .
N3 C35 C32 127(3) . .
C31 C32 C35 119(2) . .
C31 C32 C33 120.0 . .
C33 C32 C35 119.9(19) . .
C30 C31 C32 120.0 . .
C29 C30 C31 120.0 . .
C30 C29 C26 117.6(18) . .
C30 C29 C34 120.0 . .
C34 C29 C26 122.4(18) . .
C29 C34 C33 120.0 . .
C34 C33 C32 120.0 . .
C48A C48 C51 119(3) . .
C48A C48 C47A 114(4) . .
C47B C48 C51 111(3) . .
C48B C48 C51 120(3) . .
C48B C48 C47B 129(3) . .
C47A C48 C51 122(3) . .
C48 C48A C49A 128(5) . .
C45 C49B C48B 124(5) . .
C46B C47B C48 112(4) . .
C49B C45 C46B 124(4) . .
C46A C45 C49A 126(4) . .
C47B C46B C45 114(4) . .
C48 C48B C49B 116(4) . .
C45 C46A C47A 119(5) . .
C48 C47A C46A 119(5) . .
C45 C49A C48A 104(5) . .

loop_
_geom_bond_atom_site_label_1
_geom_bond_atom_site_label_2
_geom_bond_distance
_geom_bond_site_symmetry_2
Dy1 Dy1 3.8421(15) 3_766
Dy1 Dy2 3.5581(12) .
Dy1 Dy2 3.8464(11) 3_766
Dy1 O8 2.351(10) .
Dy1 O8 2.373(9) 3_766
Dy1 O2 2.338(8) .
Dy1 O1 2.447(9) .
Dy1 N4 2.555(11) .
Dy1 O6 2.305(11) .
Dy1 O3 2.390(9) .
Dy1 O7 2.313(11) .
Dy2 O8 2.306(8) .
Dy2 O2 2.418(9) 3_766
Dy2 O5 2.324(10) .
Dy2 O1 2.409(10) .
Dy2 O4 2.273(12) .
Dy2 O3 2.392(9) .
Dy2 N2 2.542(14) .
Dy2 N6 2.503(12) .
O2 C39 1.382(11) .
O5 C70 1.252(19) .
O1 C17 1.325(11) .
N4 C40 1.388(13) .
N4 C44 1.322(17) .
O4 C68 1.25(2) .
O6 C73 1.23(2) .
O3 C61 1.347(11) .
N3 C36 1.440(17) .
N3 C35 1.16(3) .
C70 C69 1.38(2) .
C70 C71 1.53(2) .
N2 C18 1.434(16) .
N2 C22 1.283(19) .
N6 C62 1.413(15) .
N6 C66 1.29(2) .
C39 C40 1.3900 .
C39 C38 1.3900 .
C40 C41 1.3900 .
C41 C36 1.3900 .
C41 C42 1.45(2) .
C36 C37 1.3900 .
C37 C38 1.3900 .
C17 C18 1.3900 .
C17 C16 1.3900 .
C18 C19 1.3900 .
C19 C14 1.3900 .
C19 C20 1.44(2) .
C14 C15 1.3900 .
C14 N1 1.466(18) .
C15 C16 1.3900 .
O7 C75 1.26(2) .
N1 C13 1.25(3) .
C43 C44 1.39(2) .
C43 C42 1.36(2) .
C69 C68 1.39(3) .
C13 C10 1.46(2) .
C73 C74 1.39(3) .
C73 C72 1.49(3) .
C20 C21 1.37(3) .
C61 C60 1.3900 .
C61 C62 1.3900 .
C60 C59 1.3900 .
C59 C58 1.3900 .
C58 C63 1.3900 .
C58 N5 1.422(16) .
C63 C62 1.3900 .
C63 C64 1.44(2) .
C22 C21 1.32(2) .
C75 C74 1.36(3) .
C75 C76 1.51(3) .
C68 C67 1.54(3) .
C66 C65 1.40(3) .
N5 C57 1.28(2) .
C64 C65 1.31(3) .
C12 C7 1.3900 .
C12 C11 1.3900 .
C7 C8 1.3900 .
C7 C4 1.54(2) .
C8 C9 1.3900 .
C9 C10 1.3900 .
C10 C11 1.3900 .
C57 C54 1.52(2) .
C5 C6 1.3900 .
C5 C4 1.3900 .
C6 C1 1.3900 .
C1 C2 1.3900 .
C2 C3 1.3900 .
C3 C4 1.3900 .
C26 C27 1.3900 .
C26 C25 1.3900 .
C26 C29 1.55(2) .
C27 C28 1.3900 .
C28 C23 1.3900 .
C23 C24 1.3900 .
C24 C25 1.3900 .
C54 C53 1.3900 .
C54 C55 1.3900 .
C53 C52 1.3900 .
C52 C51 1.3900 .
C51 C56 1.3900 .
C51 C48 1.53(3) .
C56 C55 1.3900 .
C35 C32 1.53(3) .
C32 C31 1.3900 .
C32 C33 1.3900 .
C31 C30 1.3900 .
C30 C29 1.3900 .
C29 C34 1.3900 .
C34 C33 1.3900 .
C48 C48A 1.31(3) .
C48 C47B 1.53(5) .
C48 C48B 1.30(3) .
C48 C47A 1.35(5) .
C48A C49A 1.54(7) .
C49B C45 1.22(5) .
C49B C48B 1.42(6) .
C47B C46B 1.47(6) .
C45 C46B 1.60(5) .
C45 C46A 1.31(6) .
C45 C49A 1.38(6) .
C46A C47A 1.41(7) .

loop_
_geom_torsion_atom_site_label_1
_geom_torsion_atom_site_label_2
_geom_torsion_atom_site_label_3
_geom_torsion_atom_site_label_4
_geom_torsion
_geom_torsion_site_symmetry_1
Dy1 O2 C39 C40 -31.4(11) .
Dy1 O2 C39 C38 157.8(6) .
Dy1 O1 C17 C18 -165.8(8) .
Dy1 O1 C17 C16 9.3(17) .
Dy1 N4 C40 C39 11.6(11) .
Dy1 N4 C40 C41 -166.1(6) .
Dy1 N4 C44 C43 167.9(13) .
Dy1 O6 C73 C74 12(3) .
Dy1 O6 C73 C72 -168.0(15) .
Dy1 O3 C61 C60 -11.1(18) .
Dy1 O3 C61 C62 170.0(9) .
Dy1 O7 C75 C74 -16(3) .
Dy1 O7 C75 C76 162.7(17) .
Dy2 O2 C39 C40 117.2(8) 3_766
Dy2 O2 C39 C38 -53.6(13) 3_766
Dy2 O5 C70 C69 -7(3) .
Dy2 O5 C70 C71 174.8(13) .
Dy2 O1 C17 C18 0.4(13) .
Dy2 O1 C17 C16 175.5(6) .
Dy2 O4 C68 C69 -11(3) .
Dy2 O4 C68 C67 164.8(14) .
Dy2 O3 C61 C60 156.8(6) .
Dy2 O3 C61 C62 -22.2(11) .
Dy2 N2 C18 C17 -1.5(13) .
Dy2 N2 C18 C19 -175.8(6) .
Dy2 N2 C22 C21 -172(2) .
Dy2 N6 C62 C61 16.8(13) .
Dy2 N6 C62 C63 -159.8(6) .
Dy2 N6 C66 C65 165.5(18) .
O2 C39 C40 N4 11.3(12) .
O2 C39 C40 C41 -170.9(11) .
O2 C39 C38 C37 170.6(12) .
O5 C70 C69 C68 3(4) .
O1 C17 C18 N2 0.8(13) .
O1 C17 C18 C19 175.2(12) .
O1 C17 C16 C15 -175.0(12) .
N4 C40 C41 C36 177.7(13) .
N4 C40 C41 C42 -4.1(15) .
O6 C73 C74 C75 2(4) .
O3 C61 C60 C59 -178.9(11) .
O3 C61 C62 N6 2.3(13) .
O3 C61 C62 C63 179.0(11) .
N3 C36 C37 C38 -171.4(16) .
N3 C35 C32 C31 -13(4) .
N3 C35 C32 C33 176(2) .
C70 C69 C68 O4 6(3) .
C70 C69 C68 C67 -170(2) .
N2 C18 C19 C14 174.2(13) .
N2 C18 C19 C20 -10.7(16) .
N2 C22 C21 C20 -11(4) .
N6 C66 C65 C64 -8(4) .
C39 C40 C41 C36 0.0 .
C39 C40 C41 C42 178.2(14) .
C40 N4 C44 C43 3(2) .
C40 C39 C38 C37 0.0 .
C40 C41 C36 N3 171.9(14) .
C40 C41 C36 C37 0.0 .
C40 C41 C42 C43 3(2) .
C41 C36 C37 C38 0.0 .
C36 N3 C35 C32 177.9(19) .
C36 C41 C42 C43 -178.9(14) .
C36 C37 C38 C39 0.0 .
C38 C39 C40 N4 -177.8(12) .
C38 C39 C40 C41 0.0 .
C17 C18 C19 C14 0.0 .
C17 C18 C19 C20 175.1(14) .
C18 N2 C22 C21 3(4) .
C18 C17 C16 C15 0.0 .
C18 C19 C14 C15 0.0 .
C18 C19 C14 N1 -175.0(15) .
C18 C19 C20 C21 2(3) .
C19 C14 C15 C16 0.0 .
C19 C14 N1 C13 163(2) .
C19 C20 C21 C22 8(3) .
C14 C19 C20 C21 177.0(16) .
C14 C15 C16 C17 0.0 .
C14 N1 C13 C10 179.8(18) .
C15 C14 N1 C13 -12(3) .
C16 C17 C18 N2 -174.4(12) .
C16 C17 C18 C19 0.0 .
O7 C75 C74 C73 0(4) .
N1 C14 C15 C16 174.8(16) .
N1 C13 C10 C9 -171(2) .
N1 C13 C10 C11 11(3) .
C44 N4 C40 C39 179.3(12) .
C44 N4 C40 C41 1.5(18) .
C44 C43 C42 C41 1(3) .
C13 C10 C11 C12 178.0(18) .
C42 C41 C36 N3 -6.1(17) .
C42 C41 C36 C37 -178.1(15) .
C42 C43 C44 N4 -4(3) .
C20 C19 C14 C15 -174.8(15) .
C20 C19 C14 N1 10.2(18) .
C61 C60 C59 C58 0.0 .
C60 C61 C62 N6 -176.7(12) .
C60 C61 C62 C63 0.0 .
C60 C59 C58 C63 0.0 .
C60 C59 C58 N5 -179.7(15) .
C59 C58 C63 C62 0.0 .
C59 C58 C63 C64 -175.2(18) .
C59 C58 N5 C57 -32(3) .
C58 C63 C62 N6 176.5(13) .
C58 C63 C62 C61 0.0 .
C58 C63 C64 C65 178(2) .
C58 N5 C57 C54 178.7(18) .
C63 C58 N5 C57 148(2) .
C63 C64 C65 C66 5(4) .
C62 N6 C66 C65 3(3) .
C62 C61 C60 C59 0.0 .
C62 C63 C64 C65 3(3) .
C22 N2 C18 C17 -177.1(15) .
C22 N2 C18 C19 9(2) .
C66 N6 C62 C61 -178.3(15) .
C66 N6 C62 C63 5(2) .
N5 C58 C63 C62 179.7(14) .
N5 C58 C63 C64 4.5(19) .
N5 C57 C54 C53 -8(3) .
N5 C57 C54 C55 177(2) .
C64 C63 C62 N6 -7.9(17) .
C64 C63 C62 C61 175.7(16) .
C12 C7 C8 C9 0.0 .
C12 C7 C4 C5 -43.5(18) .
C12 C7 C4 C3 136.5(13) .
C7 C12 C11 C10 0.0 .
C7 C8 C9 C10 0.0 .
C8 C7 C4 C5 141.8(12) .
C8 C7 C4 C3 -38(2) .
C8 C9 C10 C13 -178.0(18) .
C8 C9 C10 C11 0.0 .
C9 C10 C11 C12 0.0 .
C11 C12 C7 C8 0.0 .
C11 C12 C7 C4 -174.7(18) .
C57 C54 C53 C52 -174.7(17) .
C57 C54 C55 C56 174.6(17) .
C71 C70 C69 C68 -179(2) .
C5 C6 C1 C2 0.0 .
C6 C5 C4 C7 -180(2) .
C6 C5 C4 C3 0.0 .
C6 C1 C2 C3 0.0 .
C1 C2 C3 C4 0.0 .
C2 C3 C4 C7 180(2) .
C2 C3 C4 C5 0.0 .
C4 C7 C8 C9 174.6(19) .
C4 C5 C6 C1 0.0 .
C26 C27 C28 C23 0.0 .
C26 C29 C34 C33 -178.3(19) .
C27 C26 C25 C24 0.0 .
C27 C26 C29 C30 135.3(10) .
C27 C26 C29 C34 -46.4(17) .
C27 C28 C23 C24 0.0 .
C28 C23 C24 C25 0.0 .
C23 C24 C25 C26 0.0 .
C25 C26 C27 C28 0.0 .
C25 C26 C29 C30 -44.9(18) .
C25 C26 C29 C34 133.4(12) .
C72 C73 C74 C75 -178(2) .
C54 C53 C52 C51 0.0 .
C53 C54 C55 C56 0.0 .
C53 C52 C51 C56 0.0 .
C53 C52 C51 C48 -178.9(18) .
C52 C51 C56 C55 0.0 .
C52 C51 C48 C48A 16(4) .
C52 C51 C48 C47B 151(2) .
C52 C51 C48 C48B -36(4) .
C52 C51 C48 C47A -138(3) .
C51 C56 C55 C54 0.0 .
C51 C48 C48A C49A 180(4) .
C51 C48 C47B C46B -174(3) .
C51 C48 C48B C49B 173(3) .
C51 C48 C47A C46A -175(4) .
C56 C51 C48 C48A -163(3) .
C56 C51 C48 C47B -28(3) .
C56 C51 C48 C48B 145(3) .
C56 C51 C48 C47A 43(4) .
C55 C54 C53 C52 0.0 .
C35 N3 C36 C41 165(2) .
C35 N3 C36 C37 -24(3) .
C35 C32 C31 C30 -170.3(19) .
C35 C32 C33 C34 170.2(19) .
C76 C75 C74 C73 -178(3) .
C32 C31 C30 C29 0.0 .
C31 C32 C33 C34 0.0 .
C31 C30 C29 C26 178.4(18) .
C31 C30 C29 C34 0.0 .
C30 C29 C34 C33 0.0 .
C29 C26 C27 C28 179.8(17) .
C29 C26 C25 C24 -179.8(19) .
C29 C34 C33 C32 0.0 .
C33 C32 C31 C30 0.0 .
C48 C51 C56 C55 178.9(18) .
C48 C48A C49A C45 -3(8) .
C48 C47B C46B C45 -5(5) .
C48A C48 C47A C46A 30(7) .
C49B C45 C46B C47B 2(6) .
C47B C48 C48B C49B -15(7) .
C45 C49B C48B C48 10(8) .
C45 C46A C47A C48 -7(8) .
C48B C48 C47B C46B 13(6) .
C48B C49B C45 C46B -4(8) .
C46A C45 C49A C48A 30(7) .
C47A C48 C48A C49A -24(8) .
C49A C45 C46A C47A -27(8) .
